data_7006843
loop_
_publ_author_name
'Gehrhus, Barbara'
'Hitchcock, Peter B.'
'Pongtavornpinyo, Ruti'
'Zhang, Lihong'

_publ_section_title
;
 Insights into the making of a stable silylene.
;
_journal_issue 15
_journal_name_full 'Dalton transactions (Cambridge, England : 2003)'
_journal_page_first 1847
_journal_page_last 1857
_journal_paper_doi 10.1039/b514666f
_journal_year 2006
_chemical_compound_source 'synthesis as described'
_chemical_formula_moiety
;
C64 H104 N8 Si4, C24 H48 Na O6, C20 H40 Na O5, 2(C4 H8 O)
;
_chemical_formula_sum 'C116 H208 N8 Na2 O13 Si4'
_chemical_formula_weight 2081.24
_chemical_name_systematic
;
?
;
_space_group_IT_number 2
_symmetry_cell_setting triclinic
_symmetry_Int_Tables_number 2
_symmetry_space_group_name_Hall '-P 1'
_symmetry_space_group_name_H-M 'P -1'
_atom_sites_solution_hydrogens geom
_atom_sites_solution_primary direct
_atom_sites_solution_secondary difmap
_audit_conform_dict_location ftp://ftp.iucr.org/pub/cif_core.dic
_audit_conform_dict_name cif_core.dic
_audit_conform_dict_version 2.2
_audit_creation_date 2004-04-15T11:18:51-00:00
_audit_creation_method 'WinGX routine CIF_UPDATE'
_cell_angle_alpha 85.999(1)
_cell_angle_beta 79.241(1)
_cell_angle_gamma 89.254(1)
_cell_formula_units_Z 2
_cell_length_a 14.3212(2)
_cell_length_b 15.2868(2)
_cell_length_c 28.9584(4)
_cell_measurement_reflns_used 76591
_cell_measurement_temperature 173(2)
_cell_measurement_theta_max 25.028
_cell_measurement_theta_min 3.705
_cell_measurement_wavelength 0.71073
_cell_volume 6213.10(15)
_computing_cell_refinement 'HKL Scalepack (Otwinowski & Minor 1997)'
_computing_data_collection 'Collect (Nonius BV, 1997-2000)'
_computing_data_reduction 'HKL Denzo and Scalepack (Otwinowski & Minor 1997)'
_computing_molecular_graphics 'Ortep-3 for Windows (Farrugia, 1997)'
_computing_publication_material 'WinGX publication routines (Farrugia, 1999)'
_computing_structure_refinement 'SHELXL-97 (Sheldrick, 1997)'
_computing_structure_solution 'SHELXS-97 (Sheldrick, 1997)'
_diffrn_ambient_temperature 173(2)
_diffrn_detector 'CCD plate'
_diffrn_measured_fraction_theta_full 0.987
_diffrn_measured_fraction_theta_max 0.987
_diffrn_measurement_device '95mm CCD camera on \k-goniostat'
_diffrn_measurement_device_type KappaCCD
_diffrn_measurement_method 'CCD rotation images, thick slices'
_diffrn_orient_matrix_type 'by Nonius Collect from scalepack cell'
_diffrn_orient_matrix_UB_11 -0.346375E-1
_diffrn_orient_matrix_UB_12 0.203919E-1
_diffrn_orient_matrix_UB_13 0.306239E-1
_diffrn_orient_matrix_UB_21 0.597654E-1
_diffrn_orient_matrix_UB_22 0.27484E-1
_diffrn_orient_matrix_UB_23 0.52968E-2
_diffrn_orient_matrix_UB_31 -0.167369E-1
_diffrn_orient_matrix_UB_32 0.559372E-1
_diffrn_orient_matrix_UB_33 -0.165977E-1
_diffrn_radiation_monochromator graphite
_diffrn_radiation_probe x-ray
_diffrn_radiation_type MoK\a
_diffrn_radiation_wavelength 0.71073
_diffrn_reflns_av_R_equivalents 0.0511
_diffrn_reflns_av_unetI/netI 0.0439
_diffrn_reflns_limit_h_max 17
_diffrn_reflns_limit_h_min -17
_diffrn_reflns_limit_k_max 18
_diffrn_reflns_limit_k_min -18
_diffrn_reflns_limit_l_max 34
_diffrn_reflns_limit_l_min -34
_diffrn_reflns_number 82730
_diffrn_reflns_theta_full 25.04
_diffrn_reflns_theta_max 25.04
_diffrn_reflns_theta_min 3.74
_diffrn_source 'Enraf Nonius FR590'
_exptl_absorpt_coefficient_mu 0.113
_exptl_absorpt_correction_type none
_exptl_crystal_colour red
_exptl_crystal_density_diffrn 1.112
_exptl_crystal_density_method 'not measured'
_exptl_crystal_description prism
_exptl_crystal_F_000 2284
_exptl_crystal_size_max 0.4
_exptl_crystal_size_mid 0.35
_exptl_crystal_size_min 0.35
_refine_diff_density_max 1.318
_refine_diff_density_min -1.181
_refine_diff_density_rms 0.089
_refine_ls_extinction_method none
_refine_ls_goodness_of_fit_ref 0.972
_refine_ls_hydrogen_treatment riding
_refine_ls_matrix_type full
_refine_ls_number_parameters 1056
_refine_ls_number_reflns 21654
_refine_ls_number_restraints 744
_refine_ls_restrained_S_all 4.701
_refine_ls_R_factor_all 0.1318
_refine_ls_R_factor_gt 0.1056
_refine_ls_shift/su_max 0.006
_refine_ls_shift/su_mean 0
_refine_ls_structure_factor_coef Fsqd
_refine_ls_weighting_details 'calc w=1/[\s^2^(Fo^2^)+(0.1843P)^2^+18.8612P] where P=(Fo^2^+2Fc^2^)/3'
_refine_ls_weighting_scheme calc
_refine_ls_wR_factor_gt 0.2858
_refine_ls_wR_factor_ref 0.3128
_reflns_number_gt 16448
_reflns_number_total 21654
_reflns_threshold_expression >2sigma(I)
_cod_data_source_file b514666f.txt
_cod_data_source_block (13)-apr404
_cod_original_cell_volume 6213.1(2)
_cod_original_sg_symbol_H-M P-1
_cod_database_code 7006843

loop_
_symmetry_equiv_pos_as_xyz
'x, y, z'
'-x, -y, -z'

loop_
_atom_site_label
_atom_site_type_symbol
_atom_site_fract_x
_atom_site_fract_y
_atom_site_fract_z
_atom_site_U_iso_or_equiv
_atom_site_adp_type
_atom_site_occupancy
_atom_site_symmetry_multiplicity
_atom_site_calc_flag
_atom_site_refinement_flags
_atom_site_disorder_assembly
_atom_site_disorder_group
Si1 Si 0.7621(4) 0.1319(3) 0.20694(17) 0.0223(12) Uani 1 1 d . . .
Si2 Si 0.7586(4) 0.0487(3) 0.27708(17) 0.0226(12) Uani 1 1 d . . .
Si3 Si 0.8315(3) 0.1656(3) 0.30291(17) 0.0217(12) Uani 1 1 d . . .
Si4 Si 0.8887(4) 0.2070(3) 0.22440(17) 0.0223(12) Uani 1 1 d . . .
N1 N 0.7728(12) 0.0756(11) 0.1528(6) 0.029(4) Uani 1 1 d . . .
N2 N 0.6522(11) 0.1770(11) 0.1906(6) 0.028(4) Uani 1 1 d . . .
N3 N 0.8001(12) -0.0637(10) 0.2868(6) 0.029(4) Uani 1 1 d . . .
N4 N 0.6464(11) 0.0089(11) 0.3116(6) 0.028(4) Uani 1 1 d . . .
N5 N 0.9146(11) 0.1475(11) 0.3432(6) 0.027(3) Uani 1 1 d . . .
N6 N 0.7784(11) 0.2472(11) 0.3433(6) 0.028(4) Uani 1 1 d . . .
N7 N 1.0082(11) 0.1973(10) 0.1886(6) 0.028(4) Uani 1 1 d . . .
N8 N 0.9011(12) 0.3224(10) 0.2051(6) 0.028(4) Uani 1 1 d . . .
C1 C 0.6861(15) 0.0658(14) 0.1391(7) 0.034(5) Uani 1 1 d . . .
C2 C 0.6166(15) 0.1261(14) 0.1602(7) 0.033(4) Uani 1 1 d . . .
C3 C 0.5251(17) 0.1251(17) 0.1499(9) 0.045(6) Uani 1 1 d . . .
H3 H 0.4788 0.1661 0.163 0.054 Uiso 1 1 calc R . .
C4 C 0.5019(19) 0.063(2) 0.1205(10) 0.057(7) Uani 1 1 d . . .
H4 H 0.4395 0.0626 0.1138 0.069 Uiso 1 1 calc R . .
C5 C 0.567(2) 0.005(2) 0.1014(10) 0.060(7) Uani 1 1 d . . .
H5 H 0.55 -0.0366 0.0815 0.072 Uiso 1 1 calc R . .
C6 C 0.6599(18) 0.0049(16) 0.1108(9) 0.045(6) Uani 1 1 d . . .
H6 H 0.7048 -0.0371 0.0977 0.054 Uiso 1 1 calc R . .
C7 C 0.8601(15) 0.0435(13) 0.1250(7) 0.033(5) Uani 1 1 d . . .
H7A H 0.8508 -0.019 0.12 0.04 Uiso 1 1 calc R . .
H7B H 0.911 0.046 0.1438 0.04 Uiso 1 1 calc R . .
C8 C 0.8955(16) 0.0927(15) 0.0761(7) 0.038(5) Uani 1 1 d . . .
C9 C 0.8804(18) 0.1909(15) 0.0787(8) 0.044(5) Uani 1 1 d . . .
H9A H 0.9104 0.2114 0.1037 0.066 Uiso 1 1 calc R . .
H9B H 0.8122 0.2035 0.0855 0.066 Uiso 1 1 calc R . .
H9C H 0.9091 0.221 0.0485 0.066 Uiso 1 1 calc R . .
C10 C 0.848(2) 0.0610(19) 0.0372(8) 0.051(6) Uani 1 1 d . . .
H10A H 0.7796 0.0734 0.0444 0.077 Uiso 1 1 calc R . .
H10B H 0.8578 -0.0023 0.0352 0.077 Uiso 1 1 calc R . .
H10C H 0.8758 0.0915 0.007 0.077 Uiso 1 1 calc R . .
C11 C 1.0000(18) 0.0718(19) 0.0634(9) 0.052(6) Uani 1 1 d D . .
H11A H 1.0328 0.0916 0.0876 0.079 Uiso 1 1 calc R . .
H11B H 1.0267 0.1019 0.0329 0.079 Uiso 1 1 calc R . .
H11C H 1.0083 0.0084 0.0615 0.079 Uiso 1 1 calc R . .
C12 C 0.5982(15) 0.2470(14) 0.2141(7) 0.033(4) Uani 1 1 d . . .
H12A H 0.623 0.2561 0.2431 0.039 Uiso 1 1 calc R . .
H12B H 0.5315 0.2272 0.224 0.039 Uiso 1 1 calc R . .
C13 C 0.5981(16) 0.3374(15) 0.1856(8) 0.038(5) Uani 1 1 d . . .
C14 C 0.581(2) 0.4068(17) 0.2220(10) 0.055(7) Uani 1 1 d . . .
H14A H 0.5197 0.3961 0.243 0.083 Uiso 1 1 calc R . .
H14B H 0.5812 0.4652 0.2058 0.083 Uiso 1 1 calc R . .
H14C H 0.6319 0.4033 0.2406 0.083 Uiso 1 1 calc R . .
C15 C 0.6935(19) 0.3527(16) 0.1529(8) 0.048(6) Uani 1 1 d . . .
H15A H 0.7443 0.3493 0.1715 0.071 Uiso 1 1 calc R . .
H15B H 0.694 0.4109 0.1364 0.071 Uiso 1 1 calc R . .
H15C H 0.7038 0.3079 0.1299 0.071 Uiso 1 1 calc R . .
C16 C 0.516(2) 0.346(2) 0.1593(12) 0.068(8) Uani 1 1 d D . .
H16A H 0.4563 0.3353 0.1815 0.102 Uiso 1 1 calc R . .
H16B H 0.5238 0.3029 0.1353 0.102 Uiso 1 1 calc R . .
H16C H 0.5159 0.4052 0.144 0.102 Uiso 1 1 calc R . .
C17 C 0.7454(15) -0.1090(13) 0.3255(7) 0.031(4) Uani 1 1 d . . .
C18 C 0.6578(14) -0.0655(13) 0.3408(7) 0.031(4) Uani 1 1 d . . .
C19 C 0.5980(17) -0.0964(16) 0.3822(8) 0.042(5) Uani 1 1 d . . .
H19 H 0.5407 -0.0663 0.3934 0.05 Uiso 1 1 calc R . .
C20 C 0.6229(19) -0.1720(18) 0.4070(9) 0.051(6) Uani 1 1 d . . .
H20 H 0.5817 -0.1937 0.4349 0.062 Uiso 1 1 calc R . .
C21 C 0.706(2) -0.2153(17) 0.3917(9) 0.053(7) Uani 1 1 d . . .
H21 H 0.7211 -0.267 0.4088 0.063 Uiso 1 1 calc R . .
C22 C 0.7680(17) -0.1842(14) 0.3509(8) 0.041(5) Uani 1 1 d . . .
H22 H 0.8257 -0.2144 0.3407 0.049 Uiso 1 1 calc R . .
C23 C 0.8892(15) -0.0973(13) 0.2631(8) 0.034(5) Uani 1 1 d . . .
H23A H 0.9232 -0.1244 0.2873 0.041 Uiso 1 1 calc R . .
H23B H 0.928 -0.0471 0.247 0.041 Uiso 1 1 calc R . .
C24 C 0.8846(19) -0.1659(14) 0.2261(9) 0.045(6) Uani 1 1 d . . .
C25 C 0.799(2) -0.1467(18) 0.2025(10) 0.058(7) Uani 1 1 d . . .
H25A H 0.7403 -0.1531 0.2261 0.087 Uiso 1 1 calc R . .
H25B H 0.798 -0.1881 0.1782 0.087 Uiso 1 1 calc R . .
H25C H 0.8033 -0.0867 0.188 0.087 Uiso 1 1 calc R . .
C26 C 0.976(2) -0.156(2) 0.1899(11) 0.068(8) Uani 1 1 d . . .
H26A H 0.9816 -0.0961 0.1755 0.102 Uiso 1 1 calc R . .
H26B H 0.9761 -0.1974 0.1655 0.102 Uiso 1 1 calc R . .
H26C H 1.0307 -0.1689 0.2055 0.102 Uiso 1 1 calc R . .
C27 C 0.872(3) -0.2594(17) 0.2489(12) 0.084(11) Uani 1 1 d . . .
H27A H 0.8129 -0.2636 0.2719 0.126 Uiso 1 1 calc R . .
H27B H 0.9259 -0.2741 0.2648 0.126 Uiso 1 1 calc R . .
H27C H 0.8708 -0.3005 0.2245 0.126 Uiso 1 1 calc R . .
C28 C 0.5536(14) 0.0480(14) 0.3119(8) 0.035(5) Uani 1 1 d . . .
H28A H 0.5629 0.1071 0.2954 0.041 Uiso 1 1 calc R . .
H28B H 0.5238 0.0561 0.345 0.041 Uiso 1 1 calc R . .
C29 C 0.4828(17) -0.0025(19) 0.2893(9) 0.052(7) Uani 1 1 d . . .
C30 C 0.535(2) -0.046(2) 0.2454(10) 0.067(8) Uani 1 1 d . . .
H30A H 0.4887 -0.0778 0.2318 0.1 Uiso 1 1 calc R . .
H30B H 0.5828 -0.0863 0.2541 0.1 Uiso 1 1 calc R . .
H30C H 0.5653 -0.0002 0.2221 0.1 Uiso 1 1 calc R . .
C31 C 0.410(2) 0.064(3) 0.2766(14) 0.083(11) Uani 1 1 d . . .
H31A H 0.3781 0.0908 0.3051 0.125 Uiso 1 1 calc R . .
H31B H 0.3633 0.0348 0.2624 0.125 Uiso 1 1 calc R . .
H31C H 0.4427 0.1099 0.2541 0.125 Uiso 1 1 calc R . .
C32 C 0.428(2) -0.074(2) 0.3233(11) 0.072(9) Uani 1 1 d . . .
H32A H 0.3959 -0.0476 0.3519 0.108 Uiso 1 1 calc R . .
H32B H 0.4731 -0.1186 0.3317 0.108 Uiso 1 1 calc R . .
H32C H 0.3815 -0.101 0.3081 0.108 Uiso 1 1 calc R . .
C33 C 0.9190(14) 0.2187(14) 0.3699(7) 0.031(4) Uani 1 1 d . . .
C34 C 0.8394(14) 0.2749(13) 0.3708(7) 0.029(4) Uani 1 1 d . . .
C35 C 0.8340(16) 0.3506(14) 0.3958(8) 0.037(5) Uani 1 1 d . . .
H35 H 0.7809 0.3888 0.3967 0.045 Uiso 1 1 calc R . .
C36 C 0.9068(18) 0.3697(16) 0.4194(8) 0.045(6) Uani 1 1 d . . .
H36 H 0.9026 0.4208 0.4365 0.053 Uiso 1 1 calc R . .
C37 C 0.9853(18) 0.3155(18) 0.4181(9) 0.049(6) Uani 1 1 d . . .
H37 H 1.0345 0.3294 0.4343 0.059 Uiso 1 1 calc R . .
C38 C 0.9919(16) 0.2401(16) 0.3930(8) 0.039(5) Uani 1 1 d . . .
H38 H 1.0462 0.2033 0.3916 0.047 Uiso 1 1 calc R . .
C39 C 0.9715(15) 0.0695(15) 0.3485(8) 0.036(5) Uani 1 1 d . . .
H39A H 1.0383 0.088 0.3463 0.043 Uiso 1 1 calc R . .
H39B H 0.9696 0.0336 0.3215 0.043 Uiso 1 1 calc R . .
C40 C 0.9421(18) 0.0098(15) 0.3950(8) 0.043(5) Uani 1 1 d . . .
C41 C 0.8347(18) 0.0043(18) 0.4090(9) 0.051(6) Uani 1 1 d . . .
H41A H 0.8081 -0.0163 0.3829 0.077 Uiso 1 1 calc R . .
H41B H 0.8091 0.0624 0.4164 0.077 Uiso 1 1 calc R . .
H41C H 0.8177 -0.0368 0.4368 0.077 Uiso 1 1 calc R . .
C42 C 0.983(2) 0.041(2) 0.4361(10) 0.061(7) Uani 1 1 d . . .
H42A H 1.0527 0.0454 0.427 0.091 Uiso 1 1 calc R . .
H42B H 0.9668 -0.0009 0.4635 0.091 Uiso 1 1 calc R . .
H42C H 0.957 0.0988 0.4441 0.091 Uiso 1 1 calc R . .
C43 C 0.983(3) -0.0811(19) 0.3847(12) 0.069(9) Uani 1 1 d . . .
H43A H 0.959 -0.1026 0.3581 0.104 Uiso 1 1 calc R . .
H43B H 0.9648 -0.1216 0.4126 0.104 Uiso 1 1 calc R . .
H43C H 1.0529 -0.0773 0.3767 0.104 Uiso 1 1 calc R . .
C44 C 0.6863(15) 0.2874(14) 0.3429(7) 0.033(4) Uani 1 1 d . . .
H44A H 0.6657 0.2737 0.3134 0.039 Uiso 1 1 calc R . .
H44B H 0.6942 0.3518 0.3418 0.039 Uiso 1 1 calc R . .
C45 C 0.6046(15) 0.2602(14) 0.3850(8) 0.036(5) Uani 1 1 d . . .
C46 C 0.5117(17) 0.2721(18) 0.3663(10) 0.050(6) Uani 1 1 d . . .
H46A H 0.5051 0.3337 0.3555 0.075 Uiso 1 1 calc R . .
H46B H 0.4579 0.2554 0.3915 0.075 Uiso 1 1 calc R . .
H46C H 0.5127 0.235 0.34 0.075 Uiso 1 1 calc R . .
C47 C 0.6007(19) 0.3175(18) 0.4268(9) 0.050(6) Uani 1 1 d . . .
H47A H 0.593 0.3791 0.4164 0.076 Uiso 1 1 calc R . .
H47B H 0.6598 0.3106 0.4392 0.076 Uiso 1 1 calc R . .
H47C H 0.5467 0.2995 0.4517 0.076 Uiso 1 1 calc R . .
C48 C 0.6175(16) 0.1646(15) 0.4022(8) 0.041(5) Uani 1 1 d . . .
H48A H 0.62 0.127 0.3759 0.061 Uiso 1 1 calc R . .
H48B H 0.564 0.1468 0.4273 0.061 Uiso 1 1 calc R . .
H48C H 0.6769 0.1587 0.4143 0.061 Uiso 1 1 calc R . .
C49 C 1.0271(14) 0.2644(13) 0.1534(7) 0.030(4) Uani 1 1 d . . .
C50 C 0.9635(14) 0.3363(13) 0.1622(7) 0.029(4) Uani 1 1 d . . .
C51 C 0.9654(17) 0.4051(14) 0.1280(8) 0.040(5) Uani 1 1 d . . .
H51 H 0.9214 0.452 0.1331 0.048 Uiso 1 1 calc R . .
C52 C 1.0319(19) 0.4050(16) 0.0862(8) 0.048(6) Uani 1 1 d . . .
H52 H 1.0334 0.4524 0.063 0.058 Uiso 1 1 calc R . .
C53 C 1.0956(18) 0.3371(17) 0.0780(8) 0.046(6) Uani 1 1 d . . .
H53 H 1.1406 0.338 0.0494 0.056 Uiso 1 1 calc R . .
C54 C 1.0945(16) 0.2667(16) 0.1117(8) 0.040(5) Uani 1 1 d . . .
H54 H 1.1394 0.2205 0.1062 0.048 Uiso 1 1 calc R . .
C55 C 1.0652(14) 0.1185(14) 0.1874(8) 0.034(5) Uani 1 1 d . E .
H55A H 1.0851 0.1048 0.1541 0.04 Uiso 1 1 calc R . .
H55B H 1.0244 0.0696 0.2036 0.04 Uiso 1 1 calc R . .
C56 C 1.1553(15) 0.1209(15) 0.2098(8) 0.038(5) Uani 1 1 d . . .
C60 C 0.8522(15) 0.3950(13) 0.2290(8) 0.033(5) Uani 1 1 d . . .
H60A H 0.8001 0.3708 0.2537 0.039 Uiso 1 1 calc R . .
H60B H 0.8227 0.4314 0.2059 0.039 Uiso 1 1 calc R . .
C61 C 0.9138(16) 0.4560(13) 0.2522(8) 0.037(5) Uani 1 1 d . . .
C62 C 0.9834(18) 0.4021(16) 0.2765(9) 0.047(6) Uani 1 1 d . . .
H62A H 0.9483 0.3587 0.2995 0.07 Uiso 1 1 calc R . .
H62B H 1.0186 0.4411 0.2926 0.07 Uiso 1 1 calc R . .
H62C H 1.0281 0.3719 0.2529 0.07 Uiso 1 1 calc R . .
C63 C 0.970(2) 0.5229(15) 0.2161(9) 0.050(6) Uani 1 1 d . . .
H63A H 0.9261 0.5577 0.2001 0.075 Uiso 1 1 calc R . .
H63B H 1.0148 0.4921 0.1928 0.075 Uiso 1 1 calc R . .
H63C H 1.0053 0.5617 0.2322 0.075 Uiso 1 1 calc R . .
C64 C 0.846(2) 0.5059(16) 0.2880(9) 0.053(7) Uani 1 1 d . . .
H64A H 0.8013 0.54 0.272 0.079 Uiso 1 1 calc R . .
H64B H 0.8821 0.5457 0.3031 0.079 Uiso 1 1 calc R . .
H64C H 0.8104 0.4643 0.312 0.079 Uiso 1 1 calc R . .
Na1A Na 0.2707(6) 0.6052(6) 0.3836(3) 0.039(2) Uani 1 1 d . C .
O1A O 0.0997(11) 0.5994(12) 0.4035(6) 0.050(4) Uani 1 1 d D . .
O2A O 0.2436(15) 0.6990(16) 0.3194(7) 0.075(6) Uani 1 1 d D . .
O3A O 0.2704(12) 0.4790(12) 0.3395(7) 0.057(5) Uani 1 1 d D . .
O4A O 0.2961(14) 0.5155(11) 0.4503(6) 0.052(4) Uani 1 1 d D . .
O5A O 0.2685(13) 0.7279(11) 0.4309(7) 0.059(5) Uani 1 1 d D . .
O6A O 0.4402(11) 0.6178(12) 0.3553(6) 0.053(4) Uani 1 1 d D . .
C1A C 0.029(2) 0.604(2) 0.3751(11) 0.075(9) Uiso 1 1 d D . .
H1A1 H 0.0157 0.5449 0.3658 0.09 Uiso 1 1 calc R . .
H1A2 H 0.0497 0.6427 0.3463 0.09 Uiso 1 1 calc R . .
C2A C -0.057(2) 0.640(2) 0.4045(11) 0.077(9) Uiso 1 1 d D . .
H2A1 H -0.115 0.6087 0.4005 0.093 Uiso 1 1 calc R . .
H2A2 H -0.0646 0.7032 0.3957 0.093 Uiso 1 1 calc R . .
C3A C -0.042(2) 0.627(2) 0.4544(10) 0.072(8) Uiso 1 1 d D . .
H3A1 H -0.0372 0.6835 0.4681 0.086 Uiso 1 1 calc R . .
H3A2 H -0.0945 0.5921 0.4742 0.086 Uiso 1 1 calc R . .
C4A C 0.0497(18) 0.5775(18) 0.4503(9) 0.055(6) Uiso 1 1 d D . .
H4A1 H 0.0866 0.5955 0.4738 0.066 Uiso 1 1 calc R . .
H4A2 H 0.038 0.5135 0.4554 0.066 Uiso 1 1 calc R . .
C5A C 0.245(4) 0.677(3) 0.2737(16) 0.120(16) Uiso 1 1 d D . .
H5A1 H 0.2009 0.6279 0.2732 0.144 Uiso 1 1 calc R . .
H5A2 H 0.31 0.6594 0.2586 0.144 Uiso 1 1 calc R . .
C6A C 0.214(7) 0.759(5) 0.2488(19) 0.23(4) Uiso 1 1 d D . .
H6A1 H 0.2694 0.7885 0.2281 0.279 Uiso 1 1 calc R . .
H6A2 H 0.1674 0.745 0.2292 0.279 Uiso 1 1 calc R . .
C7A C 0.172(6) 0.815(4) 0.285(2) 0.19(3) Uiso 1 1 d D . .
H7A1 H 0.1021 0.8159 0.2872 0.231 Uiso 1 1 calc R . .
H7A2 H 0.1958 0.8759 0.2763 0.231 Uiso 1 1 calc R . .
C8A C 0.197(3) 0.782(2) 0.3294(13) 0.091(11) Uiso 1 1 d D . .
H8A1 H 0.24 0.8236 0.3399 0.109 Uiso 1 1 calc R . .
H8A2 H 0.139 0.7741 0.3541 0.109 Uiso 1 1 calc R . .
C9A C 0.193(2) 0.419(2) 0.3481(14) 0.088(11) Uiso 1 1 d D . .
H9A1 H 0.1359 0.4467 0.3387 0.105 Uiso 1 1 calc R . .
H9A2 H 0.1774 0.3992 0.3819 0.105 Uiso 1 1 calc R . .
C10A C 0.226(4) 0.343(3) 0.319(2) 0.14(2) Uiso 1 1 d D . .
H10D H 0.2159 0.2877 0.3388 0.173 Uiso 1 1 calc R . .
H10E H 0.1875 0.3407 0.2937 0.173 Uiso 1 1 calc R . .
C11A C 0.318(2) 0.353(2) 0.2994(12) 0.069(8) Uiso 1 1 d D . .
H11D H 0.328 0.3456 0.2651 0.082 Uiso 1 1 calc R . .
H11E H 0.3565 0.3078 0.3138 0.082 Uiso 1 1 calc R . .
C12A C 0.3474(18) 0.4434(17) 0.3084(10) 0.053(6) Uiso 1 1 d D . .
H12C H 0.4049 0.4404 0.3229 0.063 Uiso 1 1 calc R . .
H12D H 0.3617 0.4804 0.2785 0.063 Uiso 1 1 calc R . .
C13A C 0.313(3) 0.4132(19) 0.4534(11) 0.074(9) Uiso 1 1 d D . .
H13A H 0.2528 0.3809 0.4546 0.088 Uiso 1 1 calc R . .
H13B H 0.3602 0.3953 0.4262 0.088 Uiso 1 1 calc R . .
C14A C 0.349(3) 0.398(2) 0.4974(14) 0.088(11) Uiso 1 1 d D . .
H14D H 0.3222 0.3425 0.5143 0.105 Uiso 1 1 calc R . .
H14E H 0.4187 0.393 0.4907 0.105 Uiso 1 1 calc R . .
C15A C 0.320(3) 0.471(2) 0.5264(11) 0.077(9) Uiso 1 1 d D . .
H15D H 0.3678 0.4811 0.5463 0.093 Uiso 1 1 calc R . .
H15E H 0.2578 0.4592 0.5472 0.093 Uiso 1 1 calc R . .
C16A C 0.315(2) 0.5456(18) 0.4930(10) 0.061(7) Uiso 1 1 d D . .
H16D H 0.2634 0.5856 0.5064 0.073 Uiso 1 1 calc R . .
H16E H 0.3755 0.5784 0.4868 0.073 Uiso 1 1 calc R . .
C17A C 0.356(2) 0.770(2) 0.4343(12) 0.070(8) Uiso 1 1 d D C .
H17A H 0.3898 0.7904 0.4026 0.084 Uiso 1 1 calc R A 1
H17B H 0.397 0.7277 0.4486 0.084 Uiso 1 1 calc R A 1
C21A C 0.483(2) 0.662(2) 0.3113(12) 0.074(9) Uiso 1 1 d D C .
H21A H 0.4585 0.7227 0.3088 0.088 Uiso 1 1 calc R . .
H21B H 0.4688 0.6306 0.2846 0.088 Uiso 1 1 calc R . .
C22A C 0.586(3) 0.663(3) 0.3105(14) 0.092(11) Uiso 1 1 d D . .
H22A H 0.6054 0.7185 0.3212 0.11 Uiso 1 1 calc R C .
H22B H 0.6216 0.6547 0.2784 0.11 Uiso 1 1 calc R . .
C23A C 0.601(2) 0.587(2) 0.3439(13) 0.082(10) Uiso 1 1 d D C .
H23C H 0.611 0.5316 0.3277 0.099 Uiso 1 1 calc R . .
H23D H 0.6572 0.597 0.3586 0.099 Uiso 1 1 calc R . .
C24A C 0.513(2) 0.584(2) 0.3791(11) 0.069(8) Uiso 1 1 d D C .
H24A H 0.4985 0.5232 0.392 0.082 Uiso 1 1 calc R . .
H24B H 0.5194 0.6205 0.4053 0.082 Uiso 1 1 calc R . .
Na1B Na 0.4009(8) 0.6722(7) 0.0686(4) 0.057(3) Uani 1 1 d . . .
O1B O 0.3209(19) 0.8038(17) 0.0727(10) 0.093(8) Uani 1 1 d D . .
O2B O 0.4940(17) 0.6924(14) 0.1249(7) 0.072(6) Uani 1 1 d D . .
O3B O 0.3326(15) 0.6110(14) 0.0109(7) 0.069(6) Uani 1 1 d D . .
O4B O 0.306(2) 0.5752(19) 0.1226(9) 0.110(10) Uani 1 1 d D . .
O5B O 0.5337(16) 0.7106(19) 0.0113(7) 0.090(8) Uani 1 1 d D . .
C1B C 0.348(3) 0.880(3) 0.0424(16) 0.109(14) Uiso 1 1 d D . .
H1B1 H 0.3391 0.8708 0.0099 0.131 Uiso 1 1 calc R . .
H1B2 H 0.4147 0.8955 0.0418 0.131 Uiso 1 1 calc R . .
C2B C 0.280(3) 0.950(3) 0.0643(17) 0.112(14) Uiso 1 1 d D . .
H2B1 H 0.312 0.9873 0.0833 0.135 Uiso 1 1 calc R . .
H2B2 H 0.2575 0.9882 0.0394 0.135 Uiso 1 1 calc R . .
C3B C 0.202(3) 0.904(4) 0.093(2) 0.138(19) Uiso 1 1 d D . .
H3B1 H 0.1773 0.936 0.1216 0.165 Uiso 1 1 calc R . .
H3B2 H 0.1501 0.8966 0.0758 0.165 Uiso 1 1 calc R . .
C4B C 0.238(4) 0.820(4) 0.107(2) 0.14(2) Uiso 1 1 d D . .
H4B1 H 0.1893 0.7743 0.1076 0.171 Uiso 1 1 calc R . .
H4B2 H 0.2537 0.8207 0.1387 0.171 Uiso 1 1 calc R . .
C5B C 0.491(3) 0.764(3) 0.1534(15) 0.095(12) Uiso 1 1 d D . .
H5B1 H 0.4357 0.759 0.1794 0.114 Uiso 1 1 calc R . .
H5B2 H 0.4874 0.8197 0.1345 0.114 Uiso 1 1 calc R . .
C6B C 0.580(4) 0.759(3) 0.1719(19) 0.131(18) Uiso 1 1 d D . .
H6B1 H 0.6257 0.8034 0.1546 0.157 Uiso 1 1 calc R . .
H6B2 H 0.5673 0.7709 0.2057 0.157 Uiso 1 1 calc R . .
C7B C 0.618(3) 0.673(4) 0.166(2) 0.130(17) Uiso 1 1 d D . .
H7B1 H 0.606 0.6377 0.1964 0.156 Uiso 1 1 calc R . .
H7B2 H 0.6872 0.676 0.1541 0.156 Uiso 1 1 calc R . .
C8B C 0.571(3) 0.634(3) 0.1325(18) 0.115(15) Uiso 1 1 d D . .
H8B1 H 0.5464 0.575 0.1451 0.137 Uiso 1 1 calc R . .
H8B2 H 0.6165 0.6273 0.1025 0.137 Uiso 1 1 calc R . .
C9B C 0.352(3) 0.532(3) -0.014(2) 0.124(16) Uiso 1 1 d D . .
H9B1 H 0.4031 0.5422 -0.0417 0.149 Uiso 1 1 calc R . .
H9B2 H 0.3722 0.4842 0.0072 0.149 Uiso 1 1 calc R . .
C10B C 0.265(3) 0.508(2) -0.0279(14) 0.087(10) Uiso 1 1 d D . .
H10F H 0.2368 0.4557 -0.0088 0.105 Uiso 1 1 calc R . .
H10G H 0.2776 0.4952 -0.0615 0.105 Uiso 1 1 calc R . .
C11B C 0.199(2) 0.582(2) -0.0209(13) 0.077(9) Uiso 1 1 d D . .
H11F H 0.1436 0.5664 0.004 0.093 Uiso 1 1 calc R . .
H11G H 0.1765 0.6004 -0.0504 0.093 Uiso 1 1 calc R . .
C12B C 0.256(3) 0.654(2) -0.0066(14) 0.086(10) Uiso 1 1 d D . .
H12E H 0.2801 0.695 -0.0339 0.103 Uiso 1 1 calc R . .
H12F H 0.2163 0.6865 0.0182 0.103 Uiso 1 1 calc R . .
C13B C 0.236(8) 0.515(8) 0.113(3) 0.28(5) Uiso 1 1 d D . .
H13C H 0.2562 0.4895 0.0823 0.338 Uiso 1 1 calc R . .
H13D H 0.1733 0.5434 0.1141 0.338 Uiso 1 1 calc R . .
C14B C 0.233(4) 0.444(3) 0.1545(17) 0.114(15) Uiso 1 1 d D . .
H14F H 0.1703 0.4157 0.1631 0.136 Uiso 1 1 calc R . .
H14G H 0.2827 0.3989 0.1465 0.136 Uiso 1 1 calc R . .
C15B C 0.252(4) 0.493(4) 0.1908(17) 0.139(19) Uiso 1 1 d D . .
H15F H 0.2746 0.4552 0.2156 0.167 Uiso 1 1 calc R . .
H15G H 0.1949 0.5255 0.2052 0.167 Uiso 1 1 calc R . .
C16B C 0.330(5) 0.556(5) 0.166(3) 0.20(3) Uiso 1 1 d D . .
H16F H 0.3299 0.6098 0.1832 0.236 Uiso 1 1 calc R . .
H16G H 0.393 0.528 0.1629 0.236 Uiso 1 1 calc R . .
C17B C 0.533(3) 0.710(3) -0.0384(13) 0.083(10) Uiso 1 1 d D . .
H17C H 0.4808 0.7462 -0.047 0.1 Uiso 1 1 calc R . .
H17D H 0.5258 0.6492 -0.0472 0.1 Uiso 1 1 calc R . .
C18B C 0.626(3) 0.746(2) -0.0624(11) 0.080(9) Uiso 1 1 d D . .
H18A H 0.6721 0.6986 -0.0712 0.097 Uiso 1 1 calc R . .
H18B H 0.6192 0.7826 -0.0912 0.097 Uiso 1 1 calc R . .
C19B C 0.656(3) 0.799(3) -0.0277(14) 0.094(11) Uiso 1 1 d D . .
H19A H 0.7266 0.8012 -0.0323 0.113 Uiso 1 1 calc R . .
H19B H 0.6321 0.8601 -0.0305 0.113 Uiso 1 1 calc R . .
C20B C 0.616(3) 0.756(3) 0.0182(13) 0.092(11) Uiso 1 1 d D . .
H20A H 0.6624 0.7148 0.0291 0.11 Uiso 1 1 calc R . .
H20B H 0.5984 0.8001 0.042 0.11 Uiso 1 1 calc R . .
O1E O 0.8185(19) 0.6889(19) 0.0644(10) 0.098(8) Uiso 1 1 d D . .
C1E C 0.863(3) 0.770(2) 0.0530(15) 0.092(11) Uiso 1 1 d D D .
H1E1 H 0.8282 0.8148 0.0728 0.11 Uiso 1 1 calc R . .
H1E2 H 0.8627 0.7889 0.0196 0.11 Uiso 1 1 calc R . .
C2E C 0.960(3) 0.763(3) 0.0607(19) 0.119(15) Uiso 1 1 d D . .
H2E1 H 0.9727 0.808 0.0818 0.143 Uiso 1 1 calc R B 1
H2E2 H 1.0053 0.771 0.0305 0.143 Uiso 1 1 calc R B 1
O1F O 0.213(5) 1.196(4) 0.445(3) 0.26(3) Uiso 1 1 d D . .
C1F C 0.259(7) 1.143(6) 0.404(3) 0.21(3) Uiso 1 1 d D . .
H1F1 H 0.2105 1.1144 0.3897 0.251 Uiso 1 1 calc R . .
H1F2 H 0.2999 1.1807 0.379 0.251 Uiso 1 1 calc R . .
C2F C 0.314(6) 1.080(5) 0.425(3) 0.19(3) Uiso 1 1 d D . .
H2F1 H 0.377 1.0745 0.4046 0.225 Uiso 1 1 calc R . .
H2F2 H 0.2819 1.0225 0.4287 0.225 Uiso 1 1 calc R . .
C3F C 0.325(6) 1.106(6) 0.470(3) 0.21(4) Uiso 1 1 d D . .
H3F1 H 0.3032 1.0594 0.495 0.257 Uiso 1 1 calc R . .
H3F2 H 0.3933 1.1182 0.4703 0.257 Uiso 1 1 calc R . .
C4F C 0.271(10) 1.183(8) 0.479(3) 0.30(6) Uiso 1 1 d D . .
H4F1 H 0.2311 1.1771 0.511 0.362 Uiso 1 1 calc R . .
H4F2 H 0.3135 1.2342 0.4775 0.362 Uiso 1 1 calc R . .
C18A C 0.333(3) 0.843(2) 0.4632(14) 0.084(10) Uiso 0.49(10) 1 d PD C 1
H18C H 0.3741 0.8941 0.4503 0.1 Uiso 0.49(10) 1 calc PR C 1
H18D H 0.3413 0.8273 0.496 0.1 Uiso 0.49(10) 1 calc PR C 1
C19A C 0.226(4) 0.862(4) 0.460(3) 0.07(2) Uiso 0.49(10) 1 d PD C 1
H19C H 0.193 0.8911 0.4882 0.087 Uiso 0.49(10) 1 calc PR C 1
H19D H 0.22 0.8977 0.4313 0.087 Uiso 0.49(10) 1 calc PR C 1
C20A C 0.191(2) 0.772(2) 0.4598(14) 0.083(10) Uiso 0.49(10) 1 d PD C 1
H20C H 0.1771 0.7435 0.492 0.099 Uiso 0.49(10) 1 calc PR C 1
H20D H 0.1333 0.7721 0.4459 0.099 Uiso 0.49(10) 1 calc PR C 1
C3E C 0.966(3) 0.671(4) 0.084(2) 0.130(18) Uiso 0.54(11) 1 d PD D 1
H3E1 H 1.0301 0.6459 0.0741 0.156 Uiso 0.54(11) 1 calc PR D 1
H3E2 H 0.951 0.6711 0.1184 0.156 Uiso 0.54(11) 1 calc PR D 1
C4E C 0.900(5) 0.624(3) 0.068(3) 0.09(3) Uiso 0.54(11) 1 d PD D 1
H4E1 H 0.8779 0.5729 0.0901 0.105 Uiso 0.54(11) 1 calc PR D 1
H4E2 H 0.9266 0.6021 0.0366 0.105 Uiso 0.54(11) 1 calc PR D 1
C57 C 1.137(3) 0.181(3) 0.2519(14) 0.050(10) Uani 0.72(5) 1 d P E 1
H57A H 1.0809 0.1598 0.2748 0.075 Uiso 0.72(5) 1 calc PR E 1
H57B H 1.1248 0.2413 0.2402 0.075 Uiso 0.72(5) 1 calc PR E 1
H57C H 1.1922 0.1805 0.2671 0.075 Uiso 0.72(5) 1 calc PR E 1
C58 C 1.239(2) 0.151(3) 0.1760(16) 0.058(12) Uani 0.72(5) 1 d P E 1
H58A H 1.2504 0.1127 0.1498 0.087 Uiso 0.72(5) 1 calc PR E 1
H58B H 1.2942 0.1497 0.1916 0.087 Uiso 0.72(5) 1 calc PR E 1
H58C H 1.2285 0.2112 0.164 0.087 Uiso 0.72(5) 1 calc PR E 1
C59 C 1.168(3) 0.025(2) 0.2303(16) 0.056(12) Uani 0.72(5) 1 d P E 1
H59A H 1.1106 0.0072 0.2531 0.084 Uiso 0.72(5) 1 calc PR E 1
H59B H 1.2229 0.0223 0.246 0.084 Uiso 0.72(5) 1 calc PR E 1
H59C H 1.1779 -0.0147 0.2047 0.084 Uiso 0.72(5) 1 calc PR E 1
C18C C 0.333(3) 0.843(2) 0.4632(14) 0.084(10) Uiso 0.51(10) 1 d P C 2
H18E H 0.3383 0.8987 0.4434 0.1 Uiso 0.51(10) 1 calc PR C 2
H18F H 0.3775 0.845 0.4857 0.1 Uiso 0.51(10) 1 calc PR C 2
C19C C 0.237(4) 0.828(4) 0.488(3) 0.06(2) Uiso 0.51(10) 1 d P C 2
H19E H 0.2027 0.8844 0.4917 0.076 Uiso 0.51(10) 1 calc PR C 2
H19F H 0.2369 0.7988 0.5195 0.076 Uiso 0.51(10) 1 calc PR C 2
C20C C 0.191(2) 0.772(2) 0.4598(14) 0.083(10) Uiso 0.51(10) 1 d P C 2
H20E H 0.1486 0.7292 0.4803 0.099 Uiso 0.51(10) 1 calc PR C 2
H20F H 0.154 0.8078 0.4399 0.099 Uiso 0.51(10) 1 calc PR C 2
C3G C 0.966(3) 0.671(4) 0.084(2) 0.130(18) Uiso 0.46(11) 1 d P D 2
H3G1 H 1.0005 0.6312 0.0607 0.156 Uiso 0.46(11) 1 calc PR D 2
H3G2 H 0.9988 0.6714 0.1108 0.156 Uiso 0.46(11) 1 calc PR D 2
C4G C 0.864(6) 0.641(5) 0.100(3) 0.08(3) Uiso 0.46(11) 1 d P D 2
H4G1 H 0.8574 0.5767 0.0989 0.091 Uiso 0.46(11) 1 calc PR D 2
H4G2 H 0.8375 0.6583 0.132 0.091 Uiso 0.46(11) 1 calc PR D 2
C57X C 1.134(5) 0.119(8) 0.259(3) 0.04(2) Uani 0.28(5) 1 d P E 2
H57D H 1.1935 0.1205 0.2714 0.059 Uiso 0.28(5) 1 calc PR E 2
H57E H 1.1 0.0642 0.2715 0.059 Uiso 0.28(5) 1 calc PR E 2
H57F H 1.0947 0.1691 0.2691 0.059 Uiso 0.28(5) 1 calc PR E 2
C58X C 1.221(6) 0.209(8) 0.193(3) 0.05(3) Uani 0.28(5) 1 d P E 2
H58D H 1.237 0.2143 0.1581 0.072 Uiso 0.28(5) 1 calc PR E 2
H58E H 1.2791 0.2042 0.2057 0.072 Uiso 0.28(5) 1 calc PR E 2
H58F H 1.185 0.261 0.2038 0.072 Uiso 0.28(5) 1 calc PR E 2
C59X C 1.224(6) 0.046(7) 0.190(3) 0.05(3) Uani 0.28(5) 1 d P E 2
H59D H 1.2346 0.0518 0.1552 0.08 Uiso 0.28(5) 1 calc PR E 2
H59E H 1.1948 -0.011 0.201 0.08 Uiso 0.28(5) 1 calc PR E 2
H59F H 1.2844 0.0509 0.2003 0.08 Uiso 0.28(5) 1 calc PR E 2

loop_
_atom_site_aniso_label
_atom_site_aniso_U_11
_atom_site_aniso_U_22
_atom_site_aniso_U_33
_atom_site_aniso_U_23
_atom_site_aniso_U_13
_atom_site_aniso_U_12
Si1 0.026(3) 0.022(3) 0.019(3) 0.0001(19) -0.005(2) 0.000(2)
Si2 0.024(3) 0.022(3) 0.022(3) 0.0017(19) -0.005(2) -0.0023(19)
Si3 0.022(3) 0.023(3) 0.019(2) -0.0005(19) -0.0031(19) -0.0002(19)
Si4 0.024(3) 0.021(2) 0.021(3) 0.0011(19) -0.002(2) -0.0009(19)
N1 0.032(9) 0.031(9) 0.024(8) -0.006(7) -0.007(7) 0.002(7)
N2 0.027(8) 0.033(9) 0.025(8) -0.003(7) -0.008(7) 0.005(7)
N3 0.033(9) 0.023(8) 0.029(9) 0.003(7) -0.005(7) 0.000(7)
N4 0.026(8) 0.029(9) 0.029(9) 0.004(7) -0.005(7) -0.004(7)
N5 0.025(8) 0.032(9) 0.025(8) 0.000(7) -0.007(7) 0.001(7)
N6 0.028(8) 0.033(9) 0.024(8) -0.006(7) -0.005(7) 0.002(7)
N7 0.025(8) 0.028(8) 0.029(9) 0.004(7) -0.001(7) 0.002(7)
N8 0.032(9) 0.023(8) 0.027(9) 0.003(6) 0.001(7) -0.002(7)
C1 0.039(12) 0.036(11) 0.028(11) -0.002(9) -0.009(9) -0.004(9)
C2 0.033(11) 0.037(11) 0.030(11) -0.002(9) -0.010(9) -0.001(9)
C3 0.040(13) 0.054(14) 0.044(13) -0.003(11) -0.019(11) 0.002(11)
C4 0.046(15) 0.072(18) 0.063(17) -0.008(14) -0.029(13) -0.010(13)
C5 0.061(17) 0.066(18) 0.062(17) -0.020(14) -0.029(14) -0.013(14)
C6 0.048(14) 0.049(14) 0.042(13) -0.014(11) -0.012(11) -0.005(11)
C7 0.041(12) 0.030(11) 0.031(11) -0.008(8) -0.011(9) 0.009(9)
C8 0.041(12) 0.046(13) 0.027(11) -0.011(9) -0.004(9) 0.004(10)
C9 0.056(15) 0.043(13) 0.029(11) 0.002(9) -0.001(10) 0.001(11)
C10 0.061(16) 0.066(17) 0.029(12) -0.011(11) -0.009(11) -0.003(13)
C11 0.048(14) 0.066(17) 0.041(14) -0.013(12) 0.002(11) 0.008(12)
C12 0.032(11) 0.038(11) 0.028(10) 0.001(8) -0.005(8) 0.007(9)
C13 0.039(12) 0.040(12) 0.038(12) 0.000(9) -0.012(10) 0.011(9)
C14 0.062(17) 0.042(14) 0.058(16) -0.008(12) -0.002(13) 0.020(12)
C15 0.065(16) 0.038(13) 0.038(13) 0.002(10) -0.005(12) 0.006(11)
C16 0.08(2) 0.059(17) 0.08(2) 0.014(15) -0.045(17) 0.009(15)
C17 0.037(11) 0.028(10) 0.027(10) 0.003(8) -0.006(9) -0.005(8)
C18 0.033(11) 0.030(10) 0.031(11) 0.005(8) -0.009(9) -0.009(8)
C19 0.040(12) 0.046(13) 0.037(12) 0.011(10) -0.003(10) -0.007(10)
C20 0.052(15) 0.060(16) 0.038(13) 0.022(12) -0.005(11) -0.017(12)
C21 0.065(17) 0.043(14) 0.048(15) 0.022(11) -0.014(13) -0.007(12)
C22 0.045(13) 0.033(11) 0.045(13) 0.009(10) -0.012(11) -0.002(10)
C23 0.038(11) 0.025(10) 0.037(12) 0.001(8) -0.004(9) 0.003(8)
C24 0.064(16) 0.025(11) 0.044(13) -0.004(9) -0.004(12) 0.008(10)
C25 0.08(2) 0.045(15) 0.047(15) -0.010(12) -0.014(14) -0.004(13)
C26 0.07(2) 0.067(19) 0.058(18) -0.019(15) 0.000(15) 0.023(16)
C27 0.15(4) 0.026(13) 0.07(2) -0.011(13) -0.02(2) 0.006(17)
C28 0.025(10) 0.037(11) 0.040(12) 0.004(9) -0.004(9) -0.003(8)
C29 0.039(13) 0.069(17) 0.051(15) 0.017(13) -0.019(11) -0.023(12)
C30 0.072(19) 0.08(2) 0.053(17) 0.000(15) -0.030(15) -0.032(16)
C31 0.042(16) 0.11(3) 0.10(3) 0.03(2) -0.036(17) -0.010(17)
C32 0.058(18) 0.09(2) 0.07(2) 0.024(17) -0.024(15) -0.046(17)
C33 0.031(10) 0.038(11) 0.022(10) -0.001(8) -0.004(8) -0.007(9)
C34 0.032(10) 0.032(10) 0.022(10) -0.002(8) -0.001(8) -0.007(8)
C35 0.044(12) 0.035(11) 0.033(11) -0.007(9) -0.003(9) -0.007(9)
C36 0.053(15) 0.044(13) 0.036(12) -0.012(10) -0.004(11) -0.020(11)
C37 0.045(14) 0.065(16) 0.042(14) -0.010(12) -0.014(11) -0.019(12)
C38 0.034(11) 0.053(14) 0.033(12) -0.003(10) -0.010(9) -0.009(10)
C39 0.030(11) 0.044(12) 0.034(11) -0.006(9) -0.011(9) 0.009(9)
C40 0.052(14) 0.042(13) 0.039(13) 0.003(10) -0.023(11) 0.006(10)
C41 0.055(15) 0.055(15) 0.045(14) 0.014(11) -0.016(12) -0.010(12)
C42 0.072(19) 0.072(19) 0.045(15) 0.012(13) -0.035(14) -0.007(15)
C43 0.09(2) 0.051(16) 0.07(2) 0.004(14) -0.034(18) 0.022(15)
C44 0.035(11) 0.033(11) 0.030(11) -0.005(8) -0.006(9) 0.007(9)
C45 0.031(11) 0.041(12) 0.034(11) -0.008(9) -0.002(9) 0.007(9)
C46 0.033(12) 0.055(15) 0.061(16) -0.009(12) -0.007(11) 0.013(11)
C47 0.049(14) 0.057(16) 0.041(14) -0.018(12) 0.008(11) 0.004(12)
C48 0.035(12) 0.047(13) 0.038(12) -0.003(10) 0.000(10) -0.001(10)
C49 0.026(10) 0.034(11) 0.029(10) 0.001(8) -0.003(8) -0.006(8)
C50 0.030(10) 0.030(10) 0.025(10) 0.002(8) -0.003(8) -0.008(8)
C51 0.049(13) 0.031(11) 0.037(12) 0.006(9) -0.007(10) -0.005(10)
C52 0.065(16) 0.046(14) 0.029(12) 0.013(10) -0.003(11) -0.013(12)
C53 0.047(14) 0.058(15) 0.028(12) 0.005(10) 0.009(10) -0.013(12)
C54 0.037(12) 0.048(13) 0.031(12) 0.000(10) 0.002(9) -0.007(10)
C55 0.030(11) 0.034(11) 0.038(12) -0.007(9) -0.007(9) 0.006(8)
C56 0.030(11) 0.041(12) 0.045(13) -0.005(10) -0.011(10) 0.006(9)
C60 0.035(11) 0.022(10) 0.038(12) 0.002(8) -0.001(9) 0.005(8)
C61 0.041(12) 0.024(10) 0.043(12) -0.004(9) 0.000(10) -0.003(9)
C62 0.053(15) 0.040(13) 0.051(15) -0.007(11) -0.016(12) -0.007(11)
C63 0.068(17) 0.028(12) 0.049(15) 0.000(10) 0.004(12) -0.014(11)
C64 0.074(18) 0.032(12) 0.047(14) -0.005(10) 0.007(13) -0.001(12)
Na1A 0.036(5) 0.043(5) 0.037(5) -0.003(4) -0.006(4) 0.002(4)
O1A 0.034(9) 0.071(12) 0.043(10) -0.002(8) -0.006(7) -0.007(8)
O2A 0.069(13) 0.094(16) 0.055(12) 0.022(11) -0.004(10) 0.024(12)
O3A 0.042(10) 0.068(12) 0.060(11) -0.025(9) -0.001(8) 0.001(8)
O4A 0.077(12) 0.041(9) 0.041(9) -0.007(7) -0.020(9) 0.007(8)
O5A 0.054(11) 0.046(10) 0.077(13) -0.019(9) -0.004(10) -0.002(8)
O6A 0.037(9) 0.062(11) 0.056(11) 0.006(9) -0.003(8) -0.001(8)
Na1B 0.059(6) 0.067(7) 0.044(6) 0.011(5) -0.012(5) -0.017(5)
O1B 0.090(18) 0.087(17) 0.098(19) 0.012(14) -0.012(15) 0.012(14)
O2B 0.103(17) 0.061(12) 0.063(13) -0.004(10) -0.040(12) -0.014(11)
O3B 0.073(13) 0.075(14) 0.063(13) 0.000(10) -0.026(11) -0.012(11)
O4B 0.13(2) 0.12(2) 0.079(17) 0.035(15) -0.029(16) -0.077(19)
O5B 0.076(15) 0.15(2) 0.040(11) 0.015(13) -0.011(10) -0.057(15)
C57 0.04(2) 0.05(3) 0.06(2) -0.001(19) -0.019(17) -0.003(18)
C58 0.028(18) 0.08(3) 0.07(3) 0.00(2) -0.004(17) -0.002(18)
C59 0.04(2) 0.05(2) 0.09(3) 0.004(19) -0.03(2) 0.009(15)
C57X 0.02(4) 0.07(7) 0.03(4) -0.01(4) -0.01(3) 0.01(4)
C58X 0.04(5) 0.06(7) 0.04(5) 0.01(5) -0.01(4) -0.01(4)
C59X 0.04(5) 0.08(7) 0.05(6) -0.04(5) -0.03(4) 0.03(5)

loop_
_atom_type_symbol
_atom_type_description
_atom_type_scat_dispersion_real
_atom_type_scat_dispersion_imag
_atom_type_scat_source
C C 0.0033 0.0016 'International Tables Vol C Tables 4.2.6.8 and 6.1.1.4'
H H 0 0 'International Tables Vol C Tables 4.2.6.8 and 6.1.1.4'
Na Na 0.0362 0.0249 'International Tables Vol C Tables 4.2.6.8 and 6.1.1.4'
O O 0.0106 0.006 'International Tables Vol C Tables 4.2.6.8 and 6.1.1.4'
Si Si 0.0817 0.0704 'International Tables Vol C Tables 4.2.6.8 and 6.1.1.4'
N N 0.0061 0.0033 'International Tables Vol C Tables 4.2.6.8 and 6.1.1.4'

loop_
_geom_angle_atom_site_label_1
_geom_angle_atom_site_label_2
_geom_angle_atom_site_label_3
_geom_angle
_geom_angle_site_symmetry_1
_geom_angle_site_symmetry_3
_geom_angle_publ_flag
N1 Si1 N2 84.4(7) . . ?
N1 Si1 Si4 121.4(6) . . ?
N2 Si1 Si4 128.3(6) . . ?
N1 Si1 Si2 118.5(6) . . ?
N2 Si1 Si2 121.0(6) . . ?
Si4 Si1 Si2 87.3(2) . . ?
N4 Si2 N3 84.8(7) . . ?
N4 Si2 Si1 120.3(6) . . ?
N3 Si2 Si1 129.2(6) . . ?
N4 Si2 Si3 118.4(6) . . ?
N3 Si2 Si3 120.7(6) . . ?
Si1 Si2 Si3 87.4(2) . . ?
N5 Si3 N6 84.7(7) . . ?
N5 Si3 Si4 119.5(6) . . ?
N6 Si3 Si4 120.2(6) . . ?
N5 Si3 Si2 120.9(6) . . ?
N6 Si3 Si2 128.6(6) . . ?
Si4 Si3 Si2 87.2(2) . . ?
N8 Si4 N7 84.4(7) . . ?
N8 Si4 Si1 117.7(6) . . ?
N7 Si4 Si1 120.5(6) . . ?
N8 Si4 Si3 119.9(6) . . ?
N7 Si4 Si3 130.6(6) . . ?
Si1 Si4 Si3 87.4(2) . . ?
C1 N1 C7 121.1(16) . . ?
C1 N1 Si1 112.5(13) . . ?
C7 N1 Si1 126.5(13) . . ?
C2 N2 C12 122.6(17) . . ?
C2 N2 Si1 112.7(13) . . ?
C12 N2 Si1 123.5(13) . . ?
C17 N3 C23 122.0(16) . . ?
C17 N3 Si2 112.9(13) . . ?
C23 N3 Si2 124.1(13) . . ?
C18 N4 C28 121.1(16) . . ?
C18 N4 Si2 112.2(13) . . ?
C28 N4 Si2 126.6(13) . . ?
C33 N5 C39 121.4(16) . . ?
C33 N5 Si3 112.2(13) . . ?
C39 N5 Si3 126.4(13) . . ?
C34 N6 C44 122.3(16) . . ?
C34 N6 Si3 113.1(13) . . ?
C44 N6 Si3 124.2(13) . . ?
C49 N7 C55 121.5(17) . . ?
C49 N7 Si4 111.8(13) . . ?
C55 N7 Si4 124.5(13) . . ?
C50 N8 C60 121.2(16) . . ?
C50 N8 Si4 112.2(13) . . ?
C60 N8 Si4 126.6(13) . . ?
C6 C1 N1 129(2) . . ?
C6 C1 C2 119(2) . . ?
N1 C1 C2 112.0(17) . . ?
N2 C2 C3 129(2) . . ?
N2 C2 C1 111.6(17) . . ?
C3 C2 C1 119(2) . . ?
C4 C3 C2 120(2) . . ?
C5 C4 C3 121(2) . . ?
C4 C5 C6 120(2) . . ?
C1 C6 C5 120(2) . . ?
N1 C7 C8 116.6(17) . . ?
C11 C8 C9 111(2) . . ?
C11 C8 C10 107.3(19) . . ?
C9 C8 C10 109(2) . . ?
C11 C8 C7 105.7(19) . . ?
C9 C8 C7 110.9(17) . . ?
C10 C8 C7 113.2(19) . . ?
N2 C12 C13 117.1(17) . . ?
C16 C13 C15 112(2) . . ?
C16 C13 C14 106(2) . . ?
C15 C13 C14 110(2) . . ?
C16 C13 C12 112(2) . . ?
C15 C13 C12 110.0(18) . . ?
C14 C13 C12 106.2(19) . . ?
N3 C17 C22 129(2) . . ?
N3 C17 C18 111.6(17) . . ?
C22 C17 C18 119.3(19) . . ?
C19 C18 N4 128(2) . . ?
C19 C18 C17 119.7(19) . . ?
N4 C18 C17 112.1(17) . . ?
C18 C19 C20 119(2) . . ?
C21 C20 C19 121(2) . . ?
C20 C21 C22 121(2) . . ?
C17 C22 C21 120(2) . . ?
N3 C23 C24 116.9(18) . . ?
C26 C24 C25 110(2) . . ?
C26 C24 C27 111(2) . . ?
C25 C24 C27 107(2) . . ?
C26 C24 C23 107(2) . . ?
C25 C24 C23 109.7(19) . . ?
C27 C24 C23 112(2) . . ?
N4 C28 C29 117.1(19) . . ?
C31 C29 C32 107(2) . . ?
C31 C29 C30 111(3) . . ?
C32 C29 C30 108(3) . . ?
C31 C29 C28 107(2) . . ?
C32 C29 C28 113(2) . . ?
C30 C29 C28 111(2) . . ?
N5 C33 C38 128(2) . . ?
N5 C33 C34 112.5(17) . . ?
C38 C33 C34 119.8(19) . . ?
N6 C34 C35 129(2) . . ?
N6 C34 C33 111.8(17) . . ?
C35 C34 C33 119.4(19) . . ?
C36 C35 C34 120(2) . . ?
C37 C36 C35 121(2) . . ?
C36 C37 C38 120(2) . . ?
C33 C38 C37 120(2) . . ?
N5 C39 C40 116.6(18) . . ?
C41 C40 C43 110(2) . . ?
C41 C40 C42 109(2) . . ?
C43 C40 C42 107(2) . . ?
C41 C40 C39 110.7(18) . . ?
C43 C40 C39 106(2) . . ?
C42 C40 C39 113(2) . . ?
N6 C44 C45 116.9(17) . . ?
C48 C45 C46 111.0(19) . . ?
C48 C45 C47 108.4(19) . . ?
C46 C45 C47 108.6(19) . . ?
C48 C45 C44 109.9(17) . . ?
C46 C45 C44 106.2(18) . . ?
C47 C45 C44 112.7(19) . . ?
N7 C49 C54 129(2) . . ?
N7 C49 C50 112.0(17) . . ?
C54 C49 C50 119.4(19) . . ?
C51 C50 N8 129(2) . . ?
C51 C50 C49 119.6(19) . . ?
N8 C50 C49 111.4(17) . . ?
C50 C51 C52 120(2) . . ?
C53 C52 C51 121(2) . . ?
C52 C53 C54 120(2) . . ?
C49 C54 C53 120(2) . . ?
N7 C55 C56 116.5(17) . . ?
C57X C56 C55 113(3) . . ?
C58 C56 C55 113(2) . . ?
C58 C56 C57 110(3) . . ?
C55 C56 C57 109(2) . . ?
C58 C56 C59 112(3) . . ?
C55 C56 C59 105(2) . . ?
C57 C56 C59 108(3) . . ?
C57X C56 C59X 114(6) . . ?
C55 C56 C59X 108(3) . . ?
C57X C56 C58X 106(6) . . ?
C55 C56 C58X 113(4) . . ?
C59X C56 C58X 102(6) . . ?
N8 C60 C61 116.5(17) . . ?
C64 C61 C62 110(2) . . ?
C64 C61 C63 108.2(18) . . ?
C62 C61 C63 109(2) . . ?
C64 C61 C60 107.1(19) . . ?
C62 C61 C60 110.6(17) . . ?
C63 C61 C60 112.0(19) . . ?
O2A Na1A O4A 177.6(8) . . ?
O2A Na1A O3A 91.7(8) . . ?
O4A Na1A O3A 90.7(7) . . ?
O2A Na1A O5A 90.5(9) . . ?
O4A Na1A O5A 87.2(7) . . ?
O3A Na1A O5A 177.5(8) . . ?
O2A Na1A O1A 84.1(7) . . ?
O4A Na1A O1A 95.3(7) . . ?
O3A Na1A O1A 89.8(7) . . ?
O5A Na1A O1A 89.2(7) . . ?
O2A Na1A O6A 89.8(7) . . ?
O4A Na1A O6A 90.8(7) . . ?
O3A Na1A O6A 88.9(7) . . ?
O5A Na1A O6A 92.4(7) . . ?
O1A Na1A O6A 173.8(7) . . ?
C1A O1A C4A 105.2(19) . . ?
C1A O1A Na1A 131.8(16) . . ?
C4A O1A Na1A 122.6(14) . . ?
C5A O2A C8A 113(2) . . ?
C5A O2A Na1A 127(2) . . ?
C8A O2A Na1A 118.0(19) . . ?
C12A O3A C9A 109(2) . . ?
C12A O3A Na1A 127.8(15) . . ?
C9A O3A Na1A 121.9(17) . . ?
C16A O4A C13A 106.1(19) . . ?
C16A O4A Na1A 126.0(15) . . ?
C13A O4A Na1A 127.2(14) . . ?
C17A O5A C20A 108(2) . . ?
C17A O5A Na1A 120.1(16) . . ?
C20A O5A Na1A 131.8(17) . . ?
C24A O6A C21A 109(2) . . ?
C24A O6A Na1A 126.5(16) . . ?
C21A O6A Na1A 124.4(16) . . ?
O1A C1A C2A 106(2) . . ?
C1A C2A C3A 105(2) . . ?
C4A C3A C2A 104(2) . . ?
O1A C4A C3A 105(2) . . ?
O2A C5A C6A 105(3) . . ?
C7A C6A C5A 107(4) . . ?
C6A C7A C8A 109(4) . . ?
O2A C8A C7A 104(3) . . ?
O3A C9A C10A 106(3) . . ?
C11A C10A C9A 110(3) . . ?
C10A C11A C12A 107(3) . . ?
O3A C12A C11A 107(2) . . ?
C14A C13A O4A 103(2) . . ?
C15A C14A C13A 109(3) . . ?
C14A C15A C16A 105(3) . . ?
O4A C16A C15A 109(2) . . ?
O5A C17A C18A 108(2) . . ?
O6A C21A C22A 106(2) . . ?
C21A C22A C23A 104(3) . . ?
C24A C23A C22A 103(3) . . ?
O6A C24A C23A 107(2) . . ?
O1B Na1B O4B 105.3(12) . . ?
O1B Na1B O5B 100.6(11) . . ?
O4B Na1B O5B 154.1(13) . . ?
O1B Na1B O2B 98.2(10) . . ?
O4B Na1B O2B 88.9(10) . . ?
O5B Na1B O2B 87.6(9) . . ?
O1B Na1B O3B 99.4(10) . . ?
O4B Na1B O3B 86.4(9) . . ?
O5B Na1B O3B 89.2(8) . . ?
O2B Na1B O3B 162.4(10) . . ?
C1B O1B C4B 111(3) . . ?
C1B O1B Na1B 125(2) . . ?
C4B O1B Na1B 124(3) . . ?
C5B O2B C8B 110(3) . . ?
C5B O2B Na1B 127(2) . . ?
C8B O2B Na1B 123(2) . . ?
C12B O3B C9B 106(3) . . ?
C12B O3B Na1B 120.8(19) . . ?
C9B O3B Na1B 133(2) . . ?
C16B O4B C13B 112(4) . . ?
C16B O4B Na1B 119(3) . . ?
C13B O4B Na1B 127(4) . . ?
C20B O5B C17B 110(2) . . ?
C20B O5B Na1B 126.4(19) . . ?
C17B O5B Na1B 122.5(18) . . ?
O1B C1B C2B 103(3) . . ?
C3B C2B C1B 106(3) . . ?
C4B C3B C2B 107(4) . . ?
C3B C4B O1B 107(4) . . ?
O2B C5B C6B 106(3) . . ?
C7B C6B C5B 107(3) . . ?
C6B C7B C8B 108(3) . . ?
C7B C8B O2B 106(3) . . ?
C10B C9B O3B 107(3) . . ?
C9B C10B C11B 108(3) . . ?
C10B C11B C12B 105(3) . . ?
O3B C12B C11B 106(3) . . ?
O4B C13B C14B 101(4) . . ?
C15B C14B C13B 103(4) . . ?
C14B C15B C16B 103(4) . . ?
O4B C16B C15B 104(4) . . ?
O5B C17B C18B 106(3) . . ?
C19B C18B C17B 105(3) . . ?
C20B C19B C18B 105(3) . . ?
O5B C20B C19B 106(3) . . ?
C1E O1E C4G 109(4) . . ?
C1E O1E C4E 105(3) . . ?
O1E C1E C2E 109(3) . . ?
C1E C2E C3E 104(3) . . ?
C4F O1F C1F 106(5) . . ?
C2F C1F O1F 103(4) . . ?
C1F C2F C3F 110(4) . . ?
C4F C3F C2F 107(5) . . ?
O1F C4F C3F 109(5) . . ?
C17A C18A C19A 103(3) . . ?
C20A C19A C18A 100(4) . . ?
O5A C20A C19A 104(3) . . ?
C4E C3E C2E 105(4) . . ?
C3E C4E O1E 104(4) . . ?

loop_
_geom_bond_atom_site_label_1
_geom_bond_atom_site_label_2
_geom_bond_distance
_geom_bond_site_symmetry_2
_geom_bond_publ_flag
Si1 N1 1.822(16) . ?
Si1 N2 1.838(16) . ?
Si1 Si4 2.311(7) . ?
Si1 Si2 2.313(7) . ?
Si2 N4 1.816(16) . ?
Si2 N3 1.832(16) . ?
Si2 Si3 2.316(7) . ?
Si3 N5 1.821(16) . ?
Si3 N6 1.830(16) . ?
Si3 Si4 2.315(7) . ?
Si4 N8 1.813(16) . ?
Si4 N7 1.837(16) . ?
N1 C1 1.39(3) . ?
N1 C7 1.45(3) . ?
N2 C2 1.38(3) . ?
N2 C12 1.45(3) . ?
N3 C17 1.39(3) . ?
N3 C23 1.44(3) . ?
N4 C18 1.40(3) . ?
N4 C28 1.45(3) . ?
N5 C33 1.39(3) . ?
N5 C39 1.45(3) . ?
N6 C34 1.38(3) . ?
N6 C44 1.45(3) . ?
N7 C49 1.39(3) . ?
N7 C55 1.44(3) . ?
N8 C50 1.39(3) . ?
N8 C60 1.45(3) . ?
C1 C6 1.38(3) . ?
C1 C2 1.43(3) . ?
C2 C3 1.40(3) . ?
C3 C4 1.40(4) . ?
C4 C5 1.36(4) . ?
C5 C6 1.41(4) . ?
C7 C8 1.56(3) . ?
C8 C11 1.51(3) . ?
C8 C9 1.52(3) . ?
C8 C10 1.53(3) . ?
C12 C13 1.56(3) . ?
C13 C16 1.51(3) . ?
C13 C15 1.52(3) . ?
C13 C14 1.53(3) . ?
C17 C22 1.39(3) . ?
C17 C18 1.42(3) . ?
C18 C19 1.39(3) . ?
C19 C20 1.40(3) . ?
C20 C21 1.37(4) . ?
C21 C22 1.40(3) . ?
C23 C24 1.56(3) . ?
C24 C26 1.52(4) . ?
C24 C25 1.53(4) . ?
C24 C27 1.53(4) . ?
C28 C29 1.55(3) . ?
C29 C31 1.52(4) . ?
C29 C32 1.53(4) . ?
C29 C30 1.54(4) . ?
C33 C38 1.39(3) . ?
C33 C34 1.42(3) . ?
C34 C35 1.40(3) . ?
C35 C36 1.39(3) . ?
C36 C37 1.38(4) . ?
C37 C38 1.40(3) . ?
C39 C40 1.57(3) . ?
C40 C41 1.52(4) . ?
C40 C43 1.53(4) . ?
C40 C42 1.53(3) . ?
C44 C45 1.56(3) . ?
C45 C48 1.53(3) . ?
C45 C46 1.53(3) . ?
C45 C47 1.54(3) . ?
C49 C54 1.40(3) . ?
C49 C50 1.42(3) . ?
C50 C51 1.39(3) . ?
C51 C52 1.39(3) . ?
C52 C53 1.38(4) . ?
C53 C54 1.40(3) . ?
C55 C56 1.55(3) . ?
C56 C57X 1.40(8) . ?
C56 C58 1.46(4) . ?
C56 C57 1.56(5) . ?
C56 C59 1.56(4) . ?
C56 C59X 1.57(8) . ?
C56 C58X 1.64(10) . ?
C60 C61 1.56(3) . ?
C61 C64 1.52(3) . ?
C61 C62 1.53(3) . ?
C61 C63 1.53(3) . ?
Na1A O2A 2.36(2) . ?
Na1A O4A 2.371(18) . ?
Na1A O3A 2.388(19) . ?
Na1A O5A 2.395(19) . ?
Na1A O1A 2.411(17) . ?
Na1A O6A 2.418(18) . ?
O1A C1A 1.42(3) . ?
O1A C4A 1.43(3) . ?
O2A C5A 1.39(4) . ?
O2A C8A 1.46(4) . ?
O3A C12A 1.42(3) . ?
O3A C9A 1.42(4) . ?
O4A C16A 1.42(3) . ?
O4A C13A 1.58(3) . ?
O5A C17A 1.43(4) . ?
O5A C20A 1.45(4) . ?
O6A C24A 1.43(3) . ?
O6A C21A 1.43(4) . ?
C1A C2A 1.49(4) . ?
C2A C3A 1.50(4) . ?
C3A C4A 1.49(4) . ?
C5A C6A 1.51(6) . ?
C6A C7A 1.43(6) . ?
C7A C8A 1.46(6) . ?
C9A C10A 1.50(5) . ?
C10A C11A 1.35(6) . ?
C11A C12A 1.51(4) . ?
C13A C14A 1.46(5) . ?
C14A C15A 1.45(5) . ?
C15A C16A 1.46(4) . ?
C17A C18A 1.44(5) . ?
C21A C22A 1.47(5) . ?
C22A C23A 1.50(5) . ?
C23A C24A 1.47(4) . ?
Na1B O1B 2.30(3) . ?
Na1B O4B 2.33(2) . ?
Na1B O5B 2.33(2) . ?
Na1B O2B 2.33(2) . ?
Na1B O3B 2.34(2) . ?
O1B C1B 1.42(5) . ?
O1B C4B 1.43(6) . ?
O2B C5B 1.41(4) . ?
O2B C8B 1.45(5) . ?
O3B C12B 1.43(4) . ?
O3B C9B 1.45(5) . ?
O4B C16B 1.37(7) . ?
O4B C13B 1.45(9) . ?
O5B C20B 1.43(4) . ?
O5B C17B 1.44(4) . ?
C1B C2B 1.53(6) . ?
C2B C3B 1.43(6) . ?
C3B C4B 1.42(7) . ?
C5B C6B 1.47(6) . ?
C6B C7B 1.43(6) . ?
C7B C8B 1.44(6) . ?
C9B C10B 1.44(6) . ?
C10B C11B 1.46(5) . ?
C11B C12B 1.50(5) . ?
C13B C14B 1.55(9) . ?
C14B C15B 1.40(6) . ?
C15B C16B 1.52(8) . ?
C17B C18B 1.47(5) . ?
C18B C19B 1.47(5) . ?
C19B C20B 1.46(5) . ?
O1E C1E 1.40(4) . ?
O1E C4G 1.46(8) . ?
O1E C4E 1.54(7) . ?
C1E C2E 1.44(5) . ?
C2E C3E 1.53(6) . ?
O1F C4F 1.41(10) . ?
O1F C1F 1.53(8) . ?
C1F C2F 1.41(8) . ?
C2F C3F 1.44(8) . ?
C3F C4F 1.41(10) . ?
C18A C19A 1.57(7) . ?
C19A C20A 1.47(7) . ?
C3E C4E 1.35(8) . ?
